data_1534146
loop_
_publ_author_name
'Alekseev, E.V.'
'Suleimanov, E.V.'
'Fukin, G.K.'
'Chuprunov, E.V.'

_publ_section_title
;
 The crystal structure of Ba (V U O6)2
;
_journal_name_full 'Zhurnal Strukturnoi Khimii (Issue-No. from 1981)'
_journal_page_first 544
_journal_page_last 548
_journal_volume 45
_journal_year 2004
_chemical_formula_sum 'Ba O12 U2 V2'
_chemical_name_systematic 'Ba (V U O6)2'
_space_group_IT_number 14
_symmetry_space_group_name_Hall '-P 2ybc'
_symmetry_space_group_name_H-M 'P 1 21/c 1'
_cell_angle_alpha 90
_cell_angle_beta 104.749
_cell_angle_gamma 90
_cell_formula_units_Z 2
_cell_length_a 6.4992
_cell_length_b 8.3803
_cell_length_c 10.4235
_cell_volume 549.012
_citation_journal_id_ASTM ZSTKAI
_cod_data_source_file Alekseev_ZSTKAI_2004_547.cif
_cod_data_source_block Ba1O12U2V2
_cod_original_cell_volume 549.0123
_cod_original_formula_sum 'Ba1 O12 U2 V2'
_cod_database_code 1534146

loop_
_symmetry_equiv_pos_as_xyz
x,y,z
-x,y+1/2,-z+1/2
-x,-y,-z
x,-y-1/2,z-1/2

loop_
_atom_site_label
_atom_site_type_symbol
_atom_site_fract_x
_atom_site_fract_y
_atom_site_fract_z
_atom_site_occupancy
_atom_site_U_iso_or_equiv
O2 O-2 0.254 -0.021 0.2327 1 0.0
O6 O-2 -0.049 0.44 -0.1075 1 0.0
U1 U+6 -0.0171 0.0221 0.1799 1 0.0
O4 O-2 0.034 0.153 -0.0068 1 0.0
V1 V+5 0.1188 0.3512 0.0537 1 0.0
O5 O-2 0.361 0.361 0.059 1 0.0
O1 O-2 -0.289 0.067 0.122 1 0.0
O3 O-2 0.095 0.293 0.2189 1 0.0
Ba1 Ba+2 0.534 0.2286 0.3531 0.5 0.0
